data_7721133
loop_
_publ_author_name
'Hejda, Martin'
'Dost\'al, Libor'
'Mr\'ozek, Ond\<rej'
'R\%u\<zi\<cka, Ale\<s'
'Ly\<cka, Anton\'in'
'Mikysek, Tomas'
'Jir\'asko, Robert'
'Samsonov, Maxim Andreevich'

_publ_section_title
;
 Boron-Targeted H-Atom Transfer Drives Disproportionation of
 2,1-Benzazaborolyl Radical Anions Beyond Reversible Gomberg-Krause
 Dimerization
;
_journal_name_full 'Dalton Transactions'
_journal_paper_doi 10.1039/D6DT01280A
_journal_year 2026
_chemical_formula_sum 'C45 H77 B K N O10'
_chemical_formula_weight 841.98
_space_group_crystal_system monoclinic
_space_group_IT_number 9
_space_group_name_Hall 'C -2yc'
_space_group_name_H-M_alt 'C 1 c 1'
_atom_sites_solution_hydrogens mixed
_atom_sites_solution_primary dual
_atom_sites_solution_secondary difmap
_audit_creation_method SHELXL-2016/6
_audit_update_record
;
2020-11-10 deposited with the CCDC.	2026-06-15 downloaded from the CCDC.
;
_cell_angle_alpha 90
_cell_angle_beta 119.656(2)
_cell_angle_gamma 90
_cell_formula_units_Z 4
_cell_length_a 26.4752(16)
_cell_length_b 11.1673(7)
_cell_length_c 18.8707(10)
_cell_measurement_reflns_used 9843
_cell_measurement_temperature 150(2)
_cell_measurement_theta_max 30.12
_cell_measurement_theta_min 2.85
_cell_volume 4848.4(5)
_computing_cell_refinement 'APEX3 v2018.1-0 (Bruker AXS)'
_computing_data_collection 'Bruker Instrument Service vV6.2.3'
_computing_data_reduction 'SAINT V8.38A (Bruker AXS Inc., 2016)'
_computing_molecular_graphics 'Bruker SHELXTL'
_computing_publication_material 'Bruker SHELXTL'
_computing_structure_refinement 'SHELXL-2016/6 (Sheldrick, 2016)'
_computing_structure_solution 'SHELXT 2014/5 (Sheldrick, 2014)'
_diffrn_ambient_temperature 150(2)
_diffrn_detector_area_resol_mean 10.4167
_diffrn_measured_fraction_theta_full 0.982
_diffrn_measured_fraction_theta_max 0.978
_diffrn_measurement_device_type 'Bruker D8 - Venture'
_diffrn_measurement_method '\f and \w scans to fill the Ewald sphere'
_diffrn_radiation_type MoK\a
_diffrn_radiation_wavelength 0.71073
_diffrn_reflns_av_R_equivalents 0.0984
_diffrn_reflns_av_unetI/netI 0.0585
_diffrn_reflns_Laue_measured_fraction_full 0.982
_diffrn_reflns_Laue_measured_fraction_max 0.978
_diffrn_reflns_limit_h_max 32
_diffrn_reflns_limit_h_min -32
_diffrn_reflns_limit_k_max 13
_diffrn_reflns_limit_k_min -13
_diffrn_reflns_limit_l_max 23
_diffrn_reflns_limit_l_min -22
_diffrn_reflns_number 66636
_diffrn_reflns_point_group_measured_fraction_full 0.982
_diffrn_reflns_point_group_measured_fraction_max 0.978
_diffrn_reflns_theta_full 25.242
_diffrn_reflns_theta_max 25.999
_diffrn_reflns_theta_min 2.596
_diffrn_source 'sealed X-ray tube'
_exptl_absorpt_coefficient_mu 0.162
_exptl_absorpt_correction_T_max 0.8622
_exptl_absorpt_correction_T_min 0.4795
_exptl_absorpt_correction_type multi-scan
_exptl_absorpt_process_details
;
SADABS-2016/2 - Bruker AXS area detector
scaling and absorption correction
;
_exptl_crystal_colour colorless
_exptl_crystal_density_diffrn 1.153
_exptl_crystal_description prism
_exptl_crystal_F_000 1832
_exptl_crystal_size_max 1.669
_exptl_crystal_size_mid 1.294
_exptl_crystal_size_min 0.806
_refine_diff_density_max 0.713
_refine_diff_density_min -0.826
_refine_diff_density_rms 0.080
_refine_ls_abs_structure_details
;
 Refined as an inversion twin.
;
_refine_ls_abs_structure_Flack 0.37(9)
_refine_ls_extinction_method none
_refine_ls_goodness_of_fit_ref 1.083
_refine_ls_hydrogen_treatment mixed
_refine_ls_matrix_type full
_refine_ls_number_parameters 618
_refine_ls_number_reflns 9066
_refine_ls_number_restraints 961
_refine_ls_restrained_S_all 1.083
_refine_ls_R_factor_all 0.1431
_refine_ls_R_factor_gt 0.1026
_refine_ls_shift/su_max 0.001
_refine_ls_shift/su_mean 0.000
_refine_ls_structure_factor_coef Fsqd
_refine_ls_weighting_details 'w=1/[\s^2^(Fo^2^)+(0.1959P)^2^+3.4634P] where P=(Fo^2^+2Fc^2^)/3'
_refine_ls_weighting_scheme calc
_refine_ls_wR_factor_gt 0.2926
_refine_ls_wR_factor_ref 0.3225
_reflns_Friedel_coverage 0.999
_reflns_Friedel_fraction_full 0.982
_reflns_Friedel_fraction_max 0.979
_reflns_number_gt 5329
_reflns_number_total 9066
_reflns_threshold_expression 'I > 2\s(I)'
_cod_data_source_file d6dt01280a3.cif
_cod_data_source_block ld200303B1
_cod_original_sg_symbol_H-M 'C c'
_cod_database_code 7721133
_shelx_shelxl_version_number 2016/6
_shelx_space_group_comment
;
The symmetry employed for this shelxl refinement is uniquely defined
by the following loop, which should always be used as a source of
symmetry information in preference to the above space-group names.
They are only intended as comments.
;
_shelx_estimated_absorpt_t_min 0.773
_shelx_estimated_absorpt_t_max 0.880
_exptl_absorpt_special_details
;
The ratio of minimum to maximum
apparent transmission was 0.556
;

loop_
_space_group_symop_operation_xyz
'x, y, z'
'x, -y, z+1/2'
'x+1/2, y+1/2, z'
'x+1/2, -y+1/2, z+1/2'

loop_
_atom_site_label
_atom_site_type_symbol
_atom_site_fract_x
_atom_site_fract_y
_atom_site_fract_z
_atom_site_U_iso_or_equiv
_atom_site_adp_type
_atom_site_occupancy
_atom_site_site_symmetry_order
_atom_site_calc_flag
_atom_site_refinement_flags_posn
_atom_site_refinement_flags_adp
_atom_site_refinement_flags_occupancy
_atom_site_disorder_assembly
_atom_site_disorder_group
K1 K 0.70341(7) 1.00127(10) 0.50738(10) 0.0303(4) Uani 1 1 d . . . . .
N1 N 0.4733(4) 0.5000(8) 0.3653(6) 0.091(3) Uani 1 1 d D . . . .
O1 O 0.6500(2) 0.7856(4) 0.5040(3) 0.0428(13) Uani 1 1 d . . . . .
O2 O 0.6079(2) 1.0015(4) 0.5323(4) 0.0436(14) Uani 1 1 d . . . . .
O3 O 0.6504(2) 1.2178(4) 0.5044(3) 0.0464(14) Uani 1 1 d . . . . .
O4 O 0.7584(2) 1.2180(4) 0.5118(3) 0.0454(14) Uani 1 1 d . . . . .
O5 O 0.7977(2) 1.0008(3) 0.4802(4) 0.0405(13) Uani 1 1 d . . . . .
O6 O 0.7587(2) 0.7840(4) 0.5131(3) 0.0460(14) Uani 1 1 d . . . . .
O7 O 0.7814(16) 1.0085(17) 0.6592(12) 0.094(4) Uani 0.5 1 d D . P A 1
O8 O 0.6461(8) 1.0032(13) 0.3445(9) 0.072(3) Uani 0.5 1 d D . P A 1
O7' O 0.7763(15) 0.9940(17) 0.6729(15) 0.094(4) Uani 0.5 1 d D . P A 2
O8' O 0.6164(9) 1.0025(13) 0.3473(9) 0.072(3) Uani 0.5 1 d D . P A 2
B1 B 0.5025(4) 0.5013(5) 0.4608(5) 0.0372(16) Uani 1 1 d . . . . .
H1 H 0.550(3) 0.501(3) 0.496(3) 0.010(13) Uiso 1 1 d . . . . .
C1 C 0.4802(3) 0.3831(6) 0.4856(5) 0.0440(17) Uani 1 1 d . . . . .
C2 C 0.4948(4) 0.3502(7) 0.5641(6) 0.066(2) Uani 1 1 d . . . . .
H2A H 0.520539 0.401258 0.607268 0.079 Uiso 1 1 calc R U . . .
C3 C 0.4748(6) 0.2483(10) 0.5850(8) 0.087(3) Uani 1 1 d . . . . .
H3A H 0.487198 0.229776 0.640331 0.104 Uiso 1 1 calc R U . . .
C4 C 0.4382(5) 0.1783(8) 0.5255(9) 0.085(3) Uani 1 1 d . . . . .
H4A H 0.422260 0.110544 0.537856 0.102 Uiso 1 1 calc R U . . .
C5 C 0.4229(4) 0.2014(7) 0.4472(9) 0.076(3) Uani 1 1 d . . . . .
H5A H 0.397692 0.147406 0.405859 0.091 Uiso 1 1 calc R U . . .
C6 C 0.4439(4) 0.3070(7) 0.4244(7) 0.063(2) Uani 1 1 d D . . . .
H6A H 0.432934 0.322591 0.369095 0.076 Uiso 0.5 1 calc R U P B 2
C7 C 0.4504(9) 0.3699(14) 0.3559(11) 0.093(4) Uani 0.5 1 d D . P C 1
H7A H 0.476273 0.318949 0.344758 0.111 Uiso 0.5 1 calc R U P C 1
H7B H 0.411673 0.368007 0.306217 0.111 Uiso 0.5 1 calc R U P C 1
C7' C 0.4504(9) 0.6304(14) 0.3559(11) 0.093(4) Uani 0.5 1 d D . P C 2
H7'A H 0.411768 0.631905 0.306016 0.111 Uiso 0.5 1 calc R U P C 2
H7'B H 0.476331 0.680820 0.344580 0.111 Uiso 0.5 1 calc R U P C 2
C8 C 0.5018(4) 0.5009(6) 0.3189(5) 0.0548(19) Uani 1 1 d D . . . .
C9 C 0.459(2) 0.479(5) 0.2276(12) 0.099(15) Uani 0.5 1 d D . P D 1
H9A H 0.474258 0.514684 0.194790 0.148 Uiso 0.5 1 calc R U P D 1
H9B H 0.421267 0.515033 0.212941 0.148 Uiso 0.5 1 calc R U P D 1
H9C H 0.453915 0.392362 0.217230 0.148 Uiso 0.5 1 calc R U P D 1
C10 C 0.5549(8) 0.4215(19) 0.3407(16) 0.081(6) Uani 0.5 1 d D . P D 1
H10A H 0.579071 0.459158 0.321016 0.121 Uiso 0.5 1 calc R U P D 1
H10B H 0.541827 0.342831 0.314934 0.121 Uiso 0.5 1 calc R U P D 1
H10C H 0.577607 0.411709 0.400001 0.121 Uiso 0.5 1 calc R U P D 1
C11 C 0.5225(9) 0.6305(12) 0.3374(13) 0.067(3) Uani 0.5 1 d D . P D 1
H11A H 0.529609 0.660958 0.294388 0.101 Uiso 0.5 1 calc R U P D 1
H11B H 0.558615 0.634391 0.389983 0.101 Uiso 0.5 1 calc R U P D 1
H11C H 0.492700 0.679539 0.339801 0.101 Uiso 0.5 1 calc R U P D 1
C9' C 0.459(3) 0.521(5) 0.2276(14) 0.093(12) Uani 0.5 1 d D . P D 2
H9'A H 0.470793 0.474620 0.194743 0.139 Uiso 0.5 1 calc R U P D 2
H9'B H 0.457574 0.606404 0.214726 0.139 Uiso 0.5 1 calc R U P D 2
H9'C H 0.419647 0.495278 0.215399 0.139 Uiso 0.5 1 calc R U P D 2
C10' C 0.5225(10) 0.3705(12) 0.3346(12) 0.073(5) Uani 0.5 1 d D . P D 2
H10D H 0.536951 0.348038 0.297603 0.110 Uiso 0.5 1 calc R U P D 2
H10E H 0.490055 0.318159 0.325134 0.110 Uiso 0.5 1 calc R U P D 2
H10F H 0.553851 0.361840 0.391192 0.110 Uiso 0.5 1 calc R U P D 2
C11' C 0.5533(8) 0.5860(16) 0.3385(14) 0.067(3) Uani 0.5 1 d D . P D 2
H11D H 0.569869 0.565999 0.303701 0.101 Uiso 0.5 1 calc R U P D 2
H11E H 0.583103 0.576885 0.395894 0.101 Uiso 0.5 1 calc R U P D 2
H11F H 0.539401 0.668969 0.328363 0.101 Uiso 0.5 1 calc R U P D 2
C12 C 0.4807(3) 0.6196(6) 0.4855(5) 0.0434(17) Uani 1 1 d . . . . .
C13 C 0.4948(4) 0.6506(8) 0.5636(6) 0.066(2) Uani 1 1 d . . . . .
H13A H 0.520107 0.598702 0.606465 0.079 Uiso 1 1 calc R U . . .
C14 C 0.4747(5) 0.7529(9) 0.5850(8) 0.083(3) Uani 1 1 d . . . . .
H14A H 0.486566 0.770341 0.640298 0.100 Uiso 1 1 calc R U . . .
C15 C 0.4389(5) 0.8238(10) 0.5259(8) 0.079(3) Uani 1 1 d . U . . .
H15A H 0.424573 0.893273 0.539080 0.094 Uiso 1 1 calc R U . . .
C16 C 0.4219(4) 0.8010(8) 0.4468(8) 0.073(3) Uani 1 1 d . . . . .
H16A H 0.395614 0.854052 0.405686 0.088 Uiso 1 1 calc R U . . .
C17 C 0.4434(4) 0.6960(7) 0.4237(6) 0.060(2) Uani 1 1 d D . . . .
H17A H 0.432221 0.680595 0.368371 0.072 Uiso 0.5 1 calc R U P C 1
C18 C 0.6125(4) 0.7902(7) 0.5381(5) 0.0510(19) Uani 1 1 d . . . . .
H18A H 0.635670 0.797940 0.598127 0.061 Uiso 1 1 calc R U . . .
H18B H 0.589115 0.716048 0.524833 0.061 Uiso 1 1 calc R U . . .
C19 C 0.5733(3) 0.8975(8) 0.5020(5) 0.051(2) Uani 1 1 d . . . . .
H19A H 0.554270 0.895371 0.441752 0.062 Uiso 1 1 calc R U . . .
H19B H 0.542734 0.897196 0.517695 0.062 Uiso 1 1 calc R U . . .
C20 C 0.5734(3) 1.1080(8) 0.5018(6) 0.056(2) Uani 1 1 d . . . . .
H20A H 0.542580 1.108671 0.517018 0.067 Uiso 1 1 calc R U . . .
H20B H 0.554695 1.110675 0.441623 0.067 Uiso 1 1 calc R U . . .
C21 C 0.6121(3) 1.2126(7) 0.5379(6) 0.053(2) Uani 1 1 d . . . . .
H21A H 0.588821 1.286942 0.524785 0.064 Uiso 1 1 calc R U . . .
H21B H 0.634912 1.204261 0.597927 0.064 Uiso 1 1 calc R U . . .
C22 C 0.6882(4) 1.3182(6) 0.5333(6) 0.055(2) Uani 1 1 d . U . . .
H22A H 0.715150 1.310770 0.592665 0.066 Uiso 1 1 calc R U . . .
H22B H 0.665406 1.392833 0.523293 0.066 Uiso 1 1 calc R U . . .
C23 C 0.7219(4) 1.3216(7) 0.4879(7) 0.068(3) Uani 1 1 d . . . . .
H23A H 0.694905 1.320678 0.428265 0.082 Uiso 1 1 calc R U . . .
H23B H 0.745743 1.395237 0.501829 0.082 Uiso 1 1 calc R U . . .
C24 C 0.7931(4) 1.2123(6) 0.4748(6) 0.055(2) Uani 1 1 d . . . . .
H24A H 0.816752 1.286059 0.487058 0.066 Uiso 1 1 calc R U . . .
H24B H 0.768135 1.206132 0.414864 0.066 Uiso 1 1 calc R U . . .
C25 C 0.8320(3) 1.1058(6) 0.5062(6) 0.0451(19) Uani 1 1 d . . . . .
H25A H 0.859718 1.106243 0.485301 0.054 Uiso 1 1 calc R U . . .
H25B H 0.854523 1.108284 0.566495 0.054 Uiso 1 1 calc R U . . .
C26 C 0.8322(3) 0.8961(6) 0.5064(6) 0.048(2) Uani 1 1 d . . . . .
H26A H 0.854630 0.893810 0.566758 0.057 Uiso 1 1 calc R U . . .
H26B H 0.859995 0.895871 0.485688 0.057 Uiso 1 1 calc R U . . .
C27 C 0.7934(4) 0.7893(6) 0.4749(6) 0.054(2) Uani 1 1 d . . . . .
H27A H 0.768141 0.795550 0.415076 0.065 Uiso 1 1 calc R U . . .
H27B H 0.816988 0.715540 0.487028 0.065 Uiso 1 1 calc R U . . .
C28 C 0.7223(4) 0.6815(7) 0.4897(6) 0.058(2) Uani 1 1 d . . . . .
H28A H 0.746057 0.607676 0.505134 0.070 Uiso 1 1 calc R U . . .
H28B H 0.696053 0.681065 0.429877 0.070 Uiso 1 1 calc R U . . .
C29 C 0.6876(4) 0.6865(7) 0.5323(7) 0.061(2) Uani 1 1 d . . . . .
H29A H 0.664747 0.611983 0.521792 0.074 Uiso 1 1 calc R U . . .
H29B H 0.714009 0.693593 0.591870 0.074 Uiso 1 1 calc R U . . .
C30 C 0.8073(13) 0.9064(15) 0.7097(14) 0.103(6) Uani 0.5 1 d D . P A 1
H30A H 0.849968 0.910307 0.732732 0.123 Uiso 0.5 1 calc R U P A 1
H30B H 0.793152 0.833225 0.675793 0.123 Uiso 0.5 1 calc R U P A 1
C31 C 0.7939(18) 0.897(2) 0.7796(17) 0.128(8) Uani 0.5 1 d D . P A 1
H31A H 0.826397 0.865488 0.830936 0.154 Uiso 0.5 1 calc R U P A 1
H31B H 0.757129 0.854730 0.764924 0.154 Uiso 0.5 1 calc R U P A 1
C32 C 0.7886(18) 1.035(2) 0.777(2) 0.131(6) Uani 0.5 1 d D U P A 1
H32A H 0.813813 1.066147 0.833121 0.158 Uiso 0.5 1 calc R U P A 1
H32B H 0.748003 1.056170 0.761452 0.158 Uiso 0.5 1 calc R U P A 1
C33 C 0.8047(14) 1.1012(15) 0.7190(16) 0.110(6) Uani 0.5 1 d D . P A 1
H33A H 0.784141 1.178513 0.699126 0.132 Uiso 0.5 1 calc R U P A 1
H33B H 0.847064 1.112126 0.742403 0.132 Uiso 0.5 1 calc R U P A 1
C34 C 0.6180(13) 0.9077(19) 0.2885(12) 0.094(5) Uani 0.5 1 d D U P A 1
H34A H 0.583097 0.878233 0.289507 0.113 Uiso 0.5 1 calc R U P A 1
H34B H 0.644583 0.840296 0.296420 0.113 Uiso 0.5 1 calc R U P A 1
C35 C 0.6029(16) 0.982(2) 0.2117(13) 0.113(7) Uani 0.5 1 d D . P A 1
H35A H 0.625865 0.954249 0.186480 0.136 Uiso 0.5 1 calc R U P A 1
H35B H 0.561074 0.973806 0.171174 0.136 Uiso 0.5 1 calc R U P A 1
C36 C 0.6173(11) 1.112(2) 0.2385(12) 0.106(6) Uani 0.5 1 d D . P A 1
H36A H 0.590437 1.169379 0.196520 0.128 Uiso 0.5 1 calc R U P A 1
H36B H 0.658060 1.133226 0.255230 0.128 Uiso 0.5 1 calc R U P A 1
C37 C 0.6068(15) 1.103(2) 0.3110(15) 0.116(6) Uani 0.5 1 d D . P A 1
H37A H 0.619696 1.174641 0.346505 0.139 Uiso 0.5 1 calc R U P A 1
H37B H 0.566145 1.082461 0.294982 0.139 Uiso 0.5 1 calc R U P A 1
C30' C 0.7649(13) 0.9024(14) 0.7162(14) 0.103(6) Uani 0.5 1 d D . P A 2
H30C H 0.786591 0.827377 0.722065 0.123 Uiso 0.5 1 calc R U P A 2
H30D H 0.723018 0.885709 0.693551 0.123 Uiso 0.5 1 calc R U P A 2
C31' C 0.791(2) 0.979(3) 0.7955(15) 0.128(8) Uani 0.5 1 d D . P A 2
H31C H 0.766709 0.967858 0.820724 0.154 Uiso 0.5 1 calc R U P A 2
H31D H 0.830119 0.944732 0.833784 0.154 Uiso 0.5 1 calc R U P A 2
C32' C 0.7992(15) 1.113(2) 0.7891(15) 0.131(6) Uani 0.5 1 d D U P A 2
H32C H 0.784631 1.163987 0.818128 0.158 Uiso 0.5 1 calc R U P A 2
H32D H 0.838680 1.137300 0.801379 0.158 Uiso 0.5 1 calc R U P A 2
C33' C 0.7568(12) 1.0954(14) 0.7001(14) 0.110(6) Uani 0.5 1 d D . P A 2
H33C H 0.717397 1.080400 0.691693 0.132 Uiso 0.5 1 calc R U P A 2
H33D H 0.755430 1.167776 0.668834 0.132 Uiso 0.5 1 calc R U P A 2
C34' C 0.6000(14) 0.893(2) 0.3069(15) 0.094(5) Uani 0.5 1 d D U P A 2
H34C H 0.557735 0.880360 0.283461 0.113 Uiso 0.5 1 calc R U P A 2
H34D H 0.620850 0.826677 0.345230 0.113 Uiso 0.5 1 calc R U P A 2
C35' C 0.6157(11) 0.896(2) 0.2393(13) 0.113(7) Uani 0.5 1 d D . P A 2
H35C H 0.599971 0.827595 0.201141 0.136 Uiso 0.5 1 calc R U P A 2
H35D H 0.657760 0.906390 0.259486 0.136 Uiso 0.5 1 calc R U P A 2
C36' C 0.5801(14) 1.012(2) 0.2060(14) 0.106(6) Uani 0.5 1 d D . P A 2
H36C H 0.586078 1.049149 0.162951 0.128 Uiso 0.5 1 calc R U P A 2
H36D H 0.538124 0.998677 0.184741 0.128 Uiso 0.5 1 calc R U P A 2
C37' C 0.6072(17) 1.088(2) 0.2843(12) 0.116(6) Uani 0.5 1 d D . P A 2
H37C H 0.644436 1.124445 0.294626 0.139 Uiso 0.5 1 calc R U P A 2
H37D H 0.580472 1.152898 0.280822 0.139 Uiso 0.5 1 calc R U P A 2
O1S O 0.3241(10) 1.0000(19) 0.6633(15) 0.109(5) Uani 0.5 1 d D U P E 1
C1S C 0.3622(10) 1.098(2) 0.7008(16) 0.091(6) Uani 0.5 1 d D . P E 1
H1SA H 0.363767 1.118190 0.753003 0.109 Uiso 0.5 1 calc R U P E 1
H1SB H 0.347755 1.169369 0.664853 0.109 Uiso 0.5 1 calc R U P E 1
C2S C 0.4234(11) 1.064(3) 0.7165(16) 0.089(6) Uani 0.5 1 d D . P E 1
H2SA H 0.429651 1.094149 0.672033 0.107 Uiso 0.5 1 calc R U P E 1
H2SB H 0.453776 1.098400 0.768880 0.107 Uiso 0.5 1 calc R U P E 1
C3S C 0.4244(12) 0.927(3) 0.7193(19) 0.097(7) Uani 0.5 1 d D . P E 1
H3SA H 0.452667 0.897299 0.774323 0.117 Uiso 0.5 1 calc R U P E 1
H3SB H 0.433850 0.893120 0.678849 0.117 Uiso 0.5 1 calc R U P E 1
C4S C 0.3616(10) 0.899(2) 0.6976(19) 0.100(8) Uani 0.5 1 d D . P E 1
H4SA H 0.346868 0.831756 0.657985 0.119 Uiso 0.5 1 calc R U P E 1
H4SB H 0.361066 0.872555 0.747308 0.119 Uiso 0.5 1 calc R U P E 1
O1S' O 0.3367(11) 1.0009(19) 0.6329(15) 0.109(5) Uani 0.5 1 d D U P F 2
C1S' C 0.3700(11) 1.106(2) 0.6679(13) 0.091(6) Uani 0.5 1 d D . P F 2
H1SC H 0.346342 1.167400 0.676278 0.109 Uiso 0.5 1 calc R U P F 2
H1SD H 0.383340 1.140352 0.631481 0.109 Uiso 0.5 1 calc R U P F 2
C2S' C 0.4221(12) 1.070(3) 0.7496(13) 0.089(6) Uani 0.5 1 d D . P F 2
H2SC H 0.418153 1.102907 0.795335 0.107 Uiso 0.5 1 calc R U P F 2
H2SD H 0.458635 1.100761 0.753999 0.107 Uiso 0.5 1 calc R U P F 2
C3S' C 0.4229(13) 0.932(3) 0.7523(15) 0.097(7) Uani 0.5 1 d D . P F 2
H3SC H 0.459903 0.900486 0.759018 0.117 Uiso 0.5 1 calc R U P F 2
H3SD H 0.417384 0.902516 0.797423 0.117 Uiso 0.5 1 calc R U P F 2
C4S' C 0.3716(12) 0.897(2) 0.6693(15) 0.100(8) Uani 0.5 1 d D . P F 2
H4SC H 0.386049 0.865512 0.633700 0.119 Uiso 0.5 1 calc R U P F 2
H4SD H 0.348164 0.834419 0.676417 0.119 Uiso 0.5 1 calc R U P F 2
O2S O 0.6586(10) 0.4297(19) 0.2401(14) 0.122(5) Uani 0.5 1 d D U P G 1
C5S C 0.7065(11) 0.350(2) 0.264(2) 0.114(5) Uani 0.5 1 d D U P G 1
H5SA H 0.706377 0.312100 0.216402 0.137 Uiso 0.5 1 calc R U P G 1
H5SB H 0.708233 0.288001 0.302332 0.137 Uiso 0.5 1 calc R U P G 1
C8S C 0.6654(12) 0.538(2) 0.204(2) 0.121(6) Uani 0.5 1 d D . P G 1
H8SA H 0.646915 0.607038 0.215343 0.145 Uiso 0.5 1 calc R U P G 1
H8SB H 0.648809 0.529345 0.144540 0.145 Uiso 0.5 1 calc R U P G 1
C7S C 0.7318(12) 0.551(3) 0.248(2) 0.124(7) Uani 0.5 1 d D . P G 1
H7SA H 0.745957 0.550370 0.208114 0.149 Uiso 0.5 1 calc R U P G 1
H7SB H 0.744101 0.627271 0.278973 0.149 Uiso 0.5 1 calc R U P G 1
C6S C 0.7554(13) 0.443(2) 0.305(2) 0.117(6) Uani 0.5 1 d D U P G 1
H6SA H 0.762095 0.463714 0.360499 0.141 Uiso 0.5 1 calc R U P G 1
H6SB H 0.792094 0.413685 0.309971 0.141 Uiso 0.5 1 calc R U P G 1
O2S' O 0.6584(10) 0.5691(19) 0.2391(14) 0.122(5) Uani 0.5 1 d D U P H 2
C5S' C 0.6694(12) 0.459(2) 0.211(2) 0.114(5) Uani 0.5 1 d D U P H 2
H5SC H 0.651114 0.459428 0.150418 0.137 Uiso 0.5 1 calc R U P H 2
H5SD H 0.653362 0.390492 0.226714 0.137 Uiso 0.5 1 calc R U P H 2
C8S' C 0.7056(11) 0.649(2) 0.264(2) 0.121(6) Uani 0.5 1 d D . P H 2
H8SC H 0.706844 0.710245 0.302553 0.145 Uiso 0.5 1 calc R U P H 2
H8SD H 0.705208 0.689303 0.216514 0.145 Uiso 0.5 1 calc R U P H 2
C7S' C 0.7551(14) 0.558(2) 0.304(2) 0.124(7) Uani 0.5 1 d D . P H 2
H7SC H 0.762208 0.538208 0.359708 0.149 Uiso 0.5 1 calc R U P H 2
H7SD H 0.791402 0.591371 0.309222 0.149 Uiso 0.5 1 calc R U P H 2
C6S' C 0.7359(12) 0.446(3) 0.250(2) 0.117(6) Uani 0.5 1 d D U P H 2
H6SC H 0.750350 0.371909 0.282172 0.141 Uiso 0.5 1 calc R U P H 2
H6SD H 0.748633 0.449353 0.208591 0.141 Uiso 0.5 1 calc R U P H 2

loop_
_atom_site_aniso_label
_atom_site_aniso_U_11
_atom_site_aniso_U_22
_atom_site_aniso_U_33
_atom_site_aniso_U_23
_atom_site_aniso_U_13
_atom_site_aniso_U_12
K1 0.0288(6) 0.0186(6) 0.0467(6) -0.0012(6) 0.0212(5) 0.0042(5)
N1 0.047(4) 0.172(9) 0.062(4) 0.004(5) 0.035(4) 0.006(4)
O1 0.046(3) 0.026(2) 0.062(4) 0.001(2) 0.031(3) -0.001(2)
O2 0.036(3) 0.039(3) 0.063(4) -0.006(2) 0.030(3) 0.005(2)
O3 0.031(3) 0.032(2) 0.075(4) -0.003(2) 0.025(3) 0.020(2)
O4 0.048(3) 0.024(2) 0.079(4) 0.002(2) 0.042(3) 0.006(2)
O5 0.032(3) 0.027(3) 0.073(4) 0.002(2) 0.034(3) 0.0065(17)
O6 0.052(3) 0.020(2) 0.079(4) -0.010(2) 0.042(3) 0.000(2)
O7 0.119(9) 0.110(8) 0.048(6) 0.020(4) 0.036(6) 0.012(5)
O8 0.082(9) 0.070(5) 0.046(4) 0.005(3) 0.018(6) 0.005(6)
O7' 0.119(9) 0.110(8) 0.048(6) 0.020(4) 0.036(6) 0.012(5)
O8' 0.082(9) 0.070(5) 0.046(4) 0.005(3) 0.018(6) 0.005(6)
B1 0.040(4) 0.028(3) 0.056(4) -0.003(3) 0.034(3) 0.004(3)
C1 0.039(4) 0.028(3) 0.082(5) 0.005(3) 0.042(4) 0.013(3)
C2 0.082(6) 0.038(4) 0.086(6) 0.025(4) 0.047(5) 0.019(4)
C3 0.127(9) 0.058(6) 0.116(8) 0.038(5) 0.091(8) 0.036(5)
C4 0.102(8) 0.031(4) 0.179(10) 0.022(5) 0.114(8) 0.025(4)
C5 0.071(6) 0.025(4) 0.150(8) -0.026(5) 0.070(7) -0.006(4)
C6 0.070(5) 0.028(4) 0.106(6) -0.005(4) 0.054(5) 0.001(3)
C7 0.058(8) 0.145(11) 0.094(8) -0.008(7) 0.052(7) -0.002(6)
C7' 0.058(8) 0.145(11) 0.094(8) -0.008(7) 0.052(7) -0.002(6)
C8 0.065(5) 0.055(5) 0.054(4) 0.001(4) 0.037(4) -0.001(3)
C9 0.098(18) 0.15(4) 0.054(9) -0.007(13) 0.045(10) -0.02(3)
C10 0.074(12) 0.060(12) 0.119(18) -0.013(12) 0.056(13) 0.005(9)
C11 0.076(9) 0.062(7) 0.095(9) 0.001(7) 0.066(8) -0.003(6)
C9' 0.11(2) 0.10(3) 0.057(10) -0.003(12) 0.038(11) 0.00(2)
C10' 0.105(16) 0.059(9) 0.056(11) -0.016(8) 0.039(12) 0.003(9)
C11' 0.076(9) 0.062(7) 0.095(9) 0.001(7) 0.066(8) -0.003(6)
C12 0.039(4) 0.026(3) 0.082(5) -0.010(3) 0.043(4) -0.009(2)
C13 0.073(6) 0.046(5) 0.092(6) -0.018(4) 0.051(5) -0.013(4)
C14 0.115(9) 0.055(6) 0.107(7) -0.041(5) 0.076(7) -0.025(5)
C15 0.080(6) 0.065(5) 0.131(7) -0.030(5) 0.084(6) -0.028(4)
C16 0.060(5) 0.036(4) 0.132(7) 0.019(5) 0.053(6) 0.008(4)
C17 0.061(5) 0.037(4) 0.100(6) 0.005(4) 0.054(5) 0.005(3)
C18 0.052(5) 0.056(5) 0.058(5) -0.002(4) 0.037(4) -0.010(4)
C19 0.036(4) 0.063(5) 0.062(5) 0.000(4) 0.030(4) 0.002(3)
C20 0.033(4) 0.059(5) 0.083(6) 0.006(4) 0.035(4) 0.026(3)
C21 0.045(4) 0.048(4) 0.072(6) -0.012(4) 0.032(4) 0.020(3)
C22 0.065(4) 0.019(3) 0.079(5) -0.013(3) 0.034(4) 0.010(3)
C23 0.059(5) 0.023(4) 0.132(9) 0.017(4) 0.055(6) 0.011(3)
C24 0.059(5) 0.020(3) 0.106(7) 0.008(4) 0.056(5) 0.002(3)
C25 0.042(4) 0.034(4) 0.074(6) -0.011(3) 0.040(4) -0.005(3)
C26 0.040(4) 0.029(3) 0.089(6) -0.004(3) 0.043(4) 0.009(3)
C27 0.056(5) 0.026(4) 0.101(7) -0.006(4) 0.055(5) 0.013(3)
C28 0.060(5) 0.024(3) 0.099(7) -0.012(4) 0.044(5) 0.005(3)
C29 0.059(5) 0.032(4) 0.109(8) -0.001(4) 0.053(5) -0.004(3)
C30 0.135(19) 0.092(9) 0.082(9) 0.017(7) 0.054(11) -0.002(10)
C31 0.19(2) 0.139(14) 0.064(10) 0.010(11) 0.065(12) -0.029(18)
C32 0.148(11) 0.137(11) 0.117(8) -0.021(7) 0.071(8) -0.012(9)
C33 0.108(15) 0.099(10) 0.088(8) 0.000(7) 0.022(9) 0.004(10)
C34 0.105(10) 0.088(7) 0.081(7) -0.009(5) 0.039(6) -0.022(7)
C35 0.111(15) 0.144(14) 0.044(8) 0.013(7) 0.007(9) 0.052(11)
C36 0.085(12) 0.129(13) 0.060(8) 0.036(7) 0.002(8) 0.017(9)
C37 0.167(13) 0.088(9) 0.056(10) 0.032(7) 0.026(10) 0.031(9)
C30' 0.135(19) 0.092(9) 0.082(9) 0.017(7) 0.054(11) -0.002(10)
C31' 0.19(2) 0.139(14) 0.064(10) 0.010(11) 0.065(12) -0.029(18)
C32' 0.148(11) 0.137(11) 0.117(8) -0.021(7) 0.071(8) -0.012(9)
C33' 0.108(15) 0.099(10) 0.088(8) 0.000(7) 0.022(9) 0.004(10)
C34' 0.105(10) 0.088(7) 0.081(7) -0.009(5) 0.039(6) -0.022(7)
C35' 0.111(15) 0.144(14) 0.044(8) 0.013(7) 0.007(9) 0.052(11)
C36' 0.085(12) 0.129(13) 0.060(8) 0.036(7) 0.002(8) 0.017(9)
C37' 0.167(13) 0.088(9) 0.056(10) 0.032(7) 0.026(10) 0.031(9)
O1S 0.108(8) 0.097(6) 0.103(9) -0.001(7) 0.039(6) 0.001(5)
C1S 0.131(11) 0.071(8) 0.069(13) 0.019(9) 0.048(9) 0.012(7)
C2S 0.118(10) 0.079(9) 0.062(13) -0.007(12) 0.039(10) -0.019(7)
C3S 0.121(10) 0.088(9) 0.081(15) 0.006(13) 0.049(10) 0.023(8)
C4S 0.129(12) 0.066(7) 0.095(16) -0.014(10) 0.049(10) -0.014(7)
O1S' 0.108(8) 0.097(6) 0.103(9) -0.001(7) 0.039(6) 0.001(5)
C1S' 0.131(11) 0.071(8) 0.069(13) 0.019(9) 0.048(9) 0.012(7)
C2S' 0.118(10) 0.079(9) 0.062(13) -0.007(12) 0.039(10) -0.019(7)
C3S' 0.121(10) 0.088(9) 0.081(15) 0.006(13) 0.049(10) 0.023(8)
C4S' 0.129(12) 0.066(7) 0.095(16) -0.014(10) 0.049(10) -0.014(7)
O2S 0.127(7) 0.112(8) 0.123(9) 0.000(6) 0.060(7) 0.001(5)
C5S 0.113(8) 0.109(8) 0.115(10) -0.004(7) 0.052(7) 0.000(6)
C8S 0.108(10) 0.102(11) 0.140(18) 0.017(10) 0.052(12) 0.009(8)
C7S 0.116(11) 0.119(13) 0.117(17) 0.003(10) 0.043(12) 0.005(9)
C6S 0.117(8) 0.111(9) 0.121(11) 0.003(8) 0.057(7) 0.000(7)
O2S' 0.127(7) 0.112(8) 0.123(9) 0.000(6) 0.060(7) 0.001(5)
C5S' 0.113(8) 0.109(8) 0.115(10) -0.004(7) 0.052(7) 0.000(6)
C8S' 0.108(10) 0.102(11) 0.140(18) 0.017(10) 0.052(12) 0.009(8)
C7S' 0.116(11) 0.119(13) 0.117(17) 0.003(10) 0.043(12) 0.005(9)
C6S' 0.117(8) 0.111(9) 0.121(11) 0.003(8) 0.057(7) 0.000(7)

loop_
_atom_type_symbol
_atom_type_description
_atom_type_scat_dispersion_real
_atom_type_scat_dispersion_imag
_atom_type_scat_source
C C 0.0033 0.0016 'International Tables Vol C Tables 4.2.6.8 and 6.1.1.4'
H H 0.0000 0.0000 'International Tables Vol C Tables 4.2.6.8 and 6.1.1.4'
B B 0.0013 0.0007 'International Tables Vol C Tables 4.2.6.8 and 6.1.1.4'
K K 0.2009 0.2494 'International Tables Vol C Tables 4.2.6.8 and 6.1.1.4'
N N 0.0061 0.0033 'International Tables Vol C Tables 4.2.6.8 and 6.1.1.4'
O O 0.0106 0.0060 'International Tables Vol C Tables 4.2.6.8 and 6.1.1.4'

loop_
_geom_angle_atom_site_label_1
_geom_angle_atom_site_label_2
_geom_angle_atom_site_label_3
_geom_angle
_geom_angle_site_symmetry_1
_geom_angle_site_symmetry_3
_geom_angle_publ_flag
O7 K1 O8 165.1(9) . . ?
O7' K1 O8' 170.8(8) . . ?
O7 K1 O1 99.9(6) . . ?
O8 K1 O1 89.3(4) . . ?
O7' K1 O1 93.7(5) . . ?
O8' K1 O1 80.7(3) . . ?
O7 K1 O3 96.6(5) . . ?
O8 K1 O3 88.6(4) . . ?
O7' K1 O3 96.5(5) . . ?
O8' K1 O3 80.4(4) . . ?
O1 K1 O3 120.52(17) . . ?
O7 K1 O5 84.6(8) . . ?
O8 K1 O5 80.7(4) . . ?
O7' K1 O5 91.2(7) . . ?
O8' K1 O5 97.9(4) . . ?
O1 K1 O5 119.09(13) . . ?
O3 K1 O5 119.10(14) . . ?
O7 K1 O2 96.2(8) . . ?
O8 K1 O2 98.5(4) . . ?
O7' K1 O2 89.6(7) . . ?
O8' K1 O2 81.3(4) . . ?
O1 K1 O2 60.77(13) . . ?
O3 K1 O2 60.87(14) . . ?
O5 K1 O2 179.2(2) . . ?
O7 K1 O4 79.7(6) . . ?
O8 K1 O4 91.0(4) . . ?
O7' K1 O4 85.9(5) . . ?
O8' K1 O4 99.7(4) . . ?
O1 K1 O4 179.41(19) . . ?
O3 K1 O4 59.97(13) . . ?
O5 K1 O4 60.51(12) . . ?
O2 K1 O4 119.64(13) . . ?
O7 K1 O6 82.4(5) . . ?
O8 K1 O6 92.3(4) . . ?
O7' K1 O6 82.6(5) . . ?
O8' K1 O6 100.6(4) . . ?
O1 K1 O6 60.08(13) . . ?
O3 K1 O6 178.9(2) . . ?
O5 K1 O6 60.52(13) . . ?
O2 K1 O6 119.53(14) . . ?
O4 K1 O6 119.42(16) . . ?
O7' K1 C33' 24.8(4) . . ?
O8' K1 C33' 150.0(6) . . ?
O1 K1 C33' 103.5(4) . . ?
O3 K1 C33' 71.8(4) . . ?
O5 K1 C33' 105.4(6) . . ?
O2 K1 C33' 75.4(6) . . ?
O4 K1 C33' 76.3(4) . . ?
O6 K1 C33' 107.3(4) . . ?
O7 K1 C37 159.1(7) . . ?
O8 K1 C37 22.4(4) . . ?
O1 K1 C37 99.2(6) . . ?
O3 K1 C37 66.3(4) . . ?
O5 K1 C37 93.3(5) . . ?
O2 K1 C37 86.0(5) . . ?
O4 K1 C37 81.2(6) . . ?
O6 K1 C37 114.6(4) . . ?
C8 N1 C7 103.6(8) . . ?
C8 N1 C7' 102.7(8) . . ?
C8 N1 B1 126.9(7) . . ?
C7 N1 B1 94.8(9) . . ?
C7' N1 B1 93.7(9) . . ?
C29 O1 C18 112.1(6) . . ?
C29 O1 K1 114.7(4) . . ?
C18 O1 K1 114.7(4) . . ?
C19 O2 C20 111.3(7) . . ?
C19 O2 K1 113.0(4) . . ?
C20 O2 K1 112.5(4) . . ?
C22 O3 C21 112.2(6) . . ?
C22 O3 K1 115.3(4) . . ?
C21 O3 K1 114.4(4) . . ?
C24 O4 C23 112.7(6) . . ?
C24 O4 K1 113.8(4) . . ?
C23 O4 K1 115.4(4) . . ?
C26 O5 C25 111.9(6) . . ?
C26 O5 K1 114.8(4) . . ?
C25 O5 K1 114.4(4) . . ?
C28 O6 C27 112.7(6) . . ?
C28 O6 K1 115.1(4) . . ?
C27 O6 K1 113.6(4) . . ?
C30 O7 C33 100.0(11) . . ?
C30 O7 K1 125.1(14) . . ?
C33 O7 K1 134.2(14) . . ?
C34 O8 C37 105(2) . . ?
C34 O8 K1 129.6(13) . . ?
C37 O8 K1 112.7(13) . . ?
C30' O7' C33' 98.4(12) . . ?
C30' O7' K1 116.3(19) . . ?
C33' O7' K1 102.0(17) . . ?
C34' O8' C37' 104.6(18) . . ?
C34' O8' K1 117.6(15) . . ?
C37' O8' K1 127.9(16) . . ?
N1 B1 C12 107.3(6) . . ?
N1 B1 C1 106.4(6) . . ?
C12 B1 C1 110.9(6) . . ?
N1 B1 H1 118(3) . . ?
C12 B1 H1 107(2) . . ?
C1 B1 H1 107(2) . . ?
C6 C1 C2 116.5(8) . . ?
C6 C1 B1 117.9(7) . . ?
C2 C1 B1 125.6(8) . . ?
C1 C2 C3 125.2(11) . . ?
C1 C2 H2A 117.4 . . ?
C3 C2 H2A 117.4 . . ?
C4 C3 C2 117.8(11) . . ?
C4 C3 H3A 121.1 . . ?
C2 C3 H3A 121.1 . . ?
C3 C4 C5 121.0(10) . . ?
C3 C4 H4A 119.5 . . ?
C5 C4 H4A 119.5 . . ?
C4 C5 C6 121.8(10) . . ?
C4 C5 H5A 119.1 . . ?
C6 C5 H5A 119.1 . . ?
C1 C6 C5 117.6(10) . . ?
C1 C6 C7 95.8(9) . . ?
C5 C6 C7 145.9(10) . . ?
C1 C6 H6A 121.2 . . ?
C5 C6 H6A 121.2 . . ?
N1 C7 C6 121.8(12) . . ?
N1 C7 H7A 106.9 . . ?
C6 C7 H7A 106.9 . . ?
N1 C7 H7B 106.9 . . ?
C6 C7 H7B 106.9 . . ?
H7A C7 H7B 106.7 . . ?
N1 C7' C17 122.9(12) . . ?
N1 C7' H7'A 106.6 . . ?
C17 C7' H7'A 106.6 . . ?
N1 C7' H7'B 106.6 . . ?
C17 C7' H7'B 106.6 . . ?
H7'A C7' H7'B 106.6 . . ?
N1 C8 C11 96.1(8) . . ?
N1 C8 C10' 97.1(10) . . ?
N1 C8 C10 122.0(12) . . ?
C11 C8 C10 108.0(13) . . ?
N1 C8 C9' 111(3) . . ?
C10' C8 C9' 111(2) . . ?
N1 C8 C9 112(3) . . ?
C11 C8 C9 113(2) . . ?
C10 C8 C9 106(3) . . ?
N1 C8 C11' 122.3(10) . . ?
C10' C8 C11' 110.4(13) . . ?
C9' C8 C11' 105(3) . . ?
C8 C9 H9A 109.5 . . ?
C8 C9 H9B 109.5 . . ?
H9A C9 H9B 109.5 . . ?
C8 C9 H9C 109.5 . . ?
H9A C9 H9C 109.5 . . ?
H9B C9 H9C 109.5 . . ?
C8 C10 H10A 109.5 . . ?
C8 C10 H10B 109.5 . . ?
H10A C10 H10B 109.5 . . ?
C8 C10 H10C 109.5 . . ?
H10A C10 H10C 109.5 . . ?
H10B C10 H10C 109.5 . . ?
C8 C11 H11A 109.5 . . ?
C8 C11 H11B 109.5 . . ?
H11A C11 H11B 109.5 . . ?
C8 C11 H11C 109.5 . . ?
H11A C11 H11C 109.5 . . ?
H11B C11 H11C 109.5 . . ?
C8 C9' H9'A 109.5 . . ?
C8 C9' H9'B 109.5 . . ?
H9'A C9' H9'B 109.5 . . ?
C8 C9' H9'C 109.5 . . ?
H9'A C9' H9'C 109.5 . . ?
H9'B C9' H9'C 109.5 . . ?
C8 C10' H10D 109.5 . . ?
C8 C10' H10E 109.5 . . ?
H10D C10' H10E 109.5 . . ?
C8 C10' H10F 109.5 . . ?
H10D C10' H10F 109.5 . . ?
H10E C10' H10F 109.5 . . ?
C8 C11' H11D 109.5 . . ?
C8 C11' H11E 109.5 . . ?
H11D C11' H11E 109.5 . . ?
C8 C11' H11F 109.5 . . ?
H11D C11' H11F 109.5 . . ?
H11E C11' H11F 109.5 . . ?
C13 C12 C17 116.6(7) . . ?
C13 C12 B1 125.1(8) . . ?
C17 C12 B1 118.3(7) . . ?
C12 C13 C14 125.0(11) . . ?
C12 C13 H13A 117.5 . . ?
C14 C13 H13A 117.5 . . ?
C15 C14 C13 117.7(11) . . ?
C15 C14 H14A 121.1 . . ?
C13 C14 H14A 121.1 . . ?
C14 C15 C16 122.0(10) . . ?
C14 C15 H15A 119.0 . . ?
C16 C15 H15A 119.0 . . ?
C15 C16 C17 120.9(10) . . ?
C15 C16 H16A 119.6 . . ?
C17 C16 H16A 119.6 . . ?
C12 C17 C16 117.7(9) . . ?
C12 C17 C7' 94.3(9) . . ?
C16 C17 C7' 147.3(10) . . ?
C12 C17 H17A 121.1 . . ?
C16 C17 H17A 121.1 . . ?
O1 C18 C19 107.6(6) . . ?
O1 C18 H18A 110.2 . . ?
C19 C18 H18A 110.2 . . ?
O1 C18 H18B 110.2 . . ?
C19 C18 H18B 110.2 . . ?
H18A C18 H18B 108.5 . . ?
O2 C19 C18 107.9(6) . . ?
O2 C19 H19A 110.1 . . ?
C18 C19 H19A 110.1 . . ?
O2 C19 H19B 110.1 . . ?
C18 C19 H19B 110.1 . . ?
H19A C19 H19B 108.4 . . ?
O2 C20 C21 108.2(6) . . ?
O2 C20 H20A 110.1 . . ?
C21 C20 H20A 110.1 . . ?
O2 C20 H20B 110.1 . . ?
C21 C20 H20B 110.1 . . ?
H20A C20 H20B 108.4 . . ?
O3 C21 C20 108.0(6) . . ?
O3 C21 H21A 110.1 . . ?
C20 C21 H21A 110.1 . . ?
O3 C21 H21B 110.1 . . ?
C20 C21 H21B 110.1 . . ?
H21A C21 H21B 108.4 . . ?
O3 C22 C23 107.5(6) . . ?
O3 C22 H22A 110.2 . . ?
C23 C22 H22A 110.2 . . ?
O3 C22 H22B 110.2 . . ?
C23 C22 H22B 110.2 . . ?
H22A C22 H22B 108.5 . . ?
O4 C23 C22 107.3(7) . . ?
O4 C23 H23A 110.3 . . ?
C22 C23 H23A 110.3 . . ?
O4 C23 H23B 110.3 . . ?
C22 C23 H23B 110.3 . . ?
H23A C23 H23B 108.5 . . ?
O4 C24 C25 109.3(6) . . ?
O4 C24 H24A 109.8 . . ?
C25 C24 H24A 109.8 . . ?
O4 C24 H24B 109.8 . . ?
C25 C24 H24B 109.8 . . ?
H24A C24 H24B 108.3 . . ?
O5 C25 C24 109.0(6) . . ?
O5 C25 H25A 109.9 . . ?
C24 C25 H25A 109.9 . . ?
O5 C25 H25B 109.9 . . ?
C24 C25 H25B 109.9 . . ?
H25A C25 H25B 108.3 . . ?
O5 C26 C27 108.9(6) . . ?
O5 C26 H26A 109.9 . . ?
C27 C26 H26A 109.9 . . ?
O5 C26 H26B 109.9 . . ?
C27 C26 H26B 109.9 . . ?
H26A C26 H26B 108.3 . . ?
O6 C27 C26 108.7(6) . . ?
O6 C27 H27A 109.9 . . ?
C26 C27 H27A 109.9 . . ?
O6 C27 H27B 109.9 . . ?
C26 C27 H27B 109.9 . . ?
H27A C27 H27B 108.3 . . ?
O6 C28 C29 107.8(7) . . ?
O6 C28 H28A 110.1 . . ?
C29 C28 H28A 110.1 . . ?
O6 C28 H28B 110.1 . . ?
C29 C28 H28B 110.1 . . ?
H28A C28 H28B 108.5 . . ?
O1 C29 C28 109.5(7) . . ?
O1 C29 H29A 109.8 . . ?
C28 C29 H29A 109.8 . . ?
O1 C29 H29B 109.8 . . ?
C28 C29 H29B 109.8 . . ?
H29A C29 H29B 108.2 . . ?
O7 C30 C31 113(2) . . ?
O7 C30 H30A 109.0 . . ?
C31 C30 H30A 109.0 . . ?
O7 C30 H30B 109.0 . . ?
C31 C30 H30B 109.0 . . ?
H30A C30 H30B 107.8 . . ?
C30 C31 C32 88.0(18) . . ?
C30 C31 H31A 114.0 . . ?
C32 C31 H31A 114.0 . . ?
C30 C31 H31B 114.0 . . ?
C32 C31 H31B 114.0 . . ?
H31A C31 H31B 111.2 . . ?
C31 C32 C33 116(2) . . ?
C31 C32 H32A 108.2 . . ?
C33 C32 H32A 108.2 . . ?
C31 C32 H32B 108.2 . . ?
C33 C32 H32B 108.2 . . ?
H32A C32 H32B 107.4 . . ?
O7 C33 C32 93(2) . . ?
O7 C33 H33A 113.1 . . ?
C32 C33 H33A 113.1 . . ?
O7 C33 H33B 113.1 . . ?
C32 C33 H33B 113.1 . . ?
H33A C33 H33B 110.5 . . ?
O8 C34 C35 95.2(16) . . ?
O8 C34 H34A 112.7 . . ?
C35 C34 H34A 112.7 . . ?
O8 C34 H34B 112.7 . . ?
C35 C34 H34B 112.7 . . ?
H34A C34 H34B 110.2 . . ?
C36 C35 C34 107.2(17) . . ?
C36 C35 H35A 110.3 . . ?
C34 C35 H35A 110.3 . . ?
C36 C35 H35B 110.3 . . ?
C34 C35 H35B 110.3 . . ?
H35A C35 H35B 108.5 . . ?
C35 C36 C37 96.0(19) . . ?
C35 C36 H36A 112.6 . . ?
C37 C36 H36A 112.6 . . ?
C35 C36 H36B 112.6 . . ?
C37 C36 H36B 112.6 . . ?
H36A C36 H36B 110.1 . . ?
O8 C37 C36 91.9(15) . . ?
O8 C37 K1 44.9(10) . . ?
C36 C37 K1 127.6(16) . . ?
O8 C37 H37A 113.3 . . ?
C36 C37 H37A 113.3 . . ?
K1 C37 H37A 73.6 . . ?
O8 C37 H37B 113.3 . . ?
C36 C37 H37B 113.3 . . ?
K1 C37 H37B 111.3 . . ?
H37A C37 H37B 110.6 . . ?
O7' C30' C31' 92.0(17) . . ?
O7' C30' H30C 113.3 . . ?
C31' C30' H30C 113.3 . . ?
O7' C30' H30D 113.3 . . ?
C31' C30' H30D 113.3 . . ?
H30C C30' H30D 110.6 . . ?
C32' C31' C30' 118.4(19) . . ?
C32' C31' H31C 107.7 . . ?
C30' C31' H31C 107.7 . . ?
C32' C31' H31D 107.7 . . ?
C30' C31' H31D 107.7 . . ?
H31C C31' H31D 107.1 . . ?
C33' C32' C31' 84.5(19) . . ?
C33' C32' H32C 114.6 . . ?
C31' C32' H32C 114.6 . . ?
C33' C32' H32D 114.6 . . ?
C31' C32' H32D 114.6 . . ?
H32C C32' H32D 111.7 . . ?
O7' C33' C32' 108(2) . . ?
O7' C33' K1 53.2(14) . . ?
C32' C33' K1 159(2) . . ?
O7' C33' H33C 110.2 . . ?
C32' C33' H33C 110.2 . . ?
K1 C33' H33C 85.9 . . ?
O7' C33' H33D 110.2 . . ?
C32' C33' H33D 110.2 . . ?
K1 C33' H33D 74.9 . . ?
H33C C33' H33D 108.5 . . ?
O8' C34' C35' 107.3(19) . . ?
O8' C34' H34C 110.2 . . ?
C35' C34' H34C 110.2 . . ?
O8' C34' H34D 110.2 . . ?
C35' C34' H34D 110.2 . . ?
H34C C34' H34D 108.5 . . ?
C34' C35' C36' 89.8(19) . . ?
C34' C35' H35C 113.7 . . ?
C36' C35' H35C 113.7 . . ?
C34' C35' H35D 113.7 . . ?
C36' C35' H35D 113.7 . . ?
H35C C35' H35D 110.9 . . ?
C37' C36' C35' 99.9(18) . . ?
C37' C36' H36C 111.8 . . ?
C35' C36' H36C 111.8 . . ?
C37' C36' H36D 111.8 . . ?
C35' C36' H36D 111.8 . . ?
H36C C36' H36D 109.5 . . ?
O8' C37' C36' 103.4(19) . . ?
O8' C37' H37C 111.1 . . ?
C36' C37' H37C 111.1 . . ?
O8' C37' H37D 111.1 . . ?
C36' C37' H37D 111.1 . . ?
H37C C37' H37D 109.1 . . ?
C1S O1S C4S 103(2) . . ?
O1S C1S C2S 109(2) . . ?
O1S C1S H1SA 109.9 . . ?
C2S C1S H1SA 109.9 . . ?
O1S C1S H1SB 109.9 . . ?
C2S C1S H1SB 109.9 . . ?
H1SA C1S H1SB 108.3 . . ?
C3S C2S C1S 105(2) . . ?
C3S C2S H2SA 110.9 . . ?
C1S C2S H2SA 110.9 . . ?
C3S C2S H2SB 110.9 . . ?
C1S C2S H2SB 110.9 . . ?
H2SA C2S H2SB 108.9 . . ?
C2S C3S C4S 102(2) . . ?
C2S C3S H3SA 111.5 . . ?
C4S C3S H3SA 111.5 . . ?
C2S C3S H3SB 111.5 . . ?
C4S C3S H3SB 111.5 . . ?
H3SA C3S H3SB 109.3 . . ?
O1S C4S C3S 112(3) . . ?
O1S C4S H4SA 109.2 . . ?
C3S C4S H4SA 109.2 . . ?
O1S C4S H4SB 109.2 . . ?
C3S C4S H4SB 109.2 . . ?
H4SA C4S H4SB 107.9 . . ?
C1S' O1S' C4S' 110(2) . . ?
O1S' C1S' C2S' 107(2) . . ?
O1S' C1S' H1SC 110.3 . . ?
C2S' C1S' H1SC 110.3 . . ?
O1S' C1S' H1SD 110.3 . . ?
C2S' C1S' H1SD 110.3 . . ?
H1SC C1S' H1SD 108.6 . . ?
C1S' C2S' C3S' 107(2) . . ?
C1S' C2S' H2SC 110.4 . . ?
C3S' C2S' H2SC 110.4 . . ?
C1S' C2S' H2SD 110.4 . . ?
C3S' C2S' H2SD 110.4 . . ?
H2SC C2S' H2SD 108.6 . . ?
C4S' C3S' C2S' 103(2) . . ?
C4S' C3S' H3SC 111.1 . . ?
C2S' C3S' H3SC 111.1 . . ?
C4S' C3S' H3SD 111.1 . . ?
C2S' C3S' H3SD 111.1 . . ?
H3SC C3S' H3SD 109.1 . . ?
O1S' C4S' C3S' 109(2) . . ?
O1S' C4S' H4SC 109.9 . . ?
C3S' C4S' H4SC 109.9 . . ?
O1S' C4S' H4SD 109.9 . . ?
C3S' C4S' H4SD 109.9 . . ?
H4SC C4S' H4SD 108.3 . . ?
C5S O2S C8S 112(2) . . ?
O2S C5S C6S 98(2) . . ?
O2S C5S H5SA 112.2 . . ?
C6S C5S H5SA 112.2 . . ?
O2S C5S H5SB 112.2 . . ?
C6S C5S H5SB 112.2 . . ?
H5SA C5S H5SB 109.8 . . ?
O2S C8S C7S 102(2) . . ?
O2S C8S H8SA 111.4 . . ?
C7S C8S H8SA 111.4 . . ?
O2S C8S H8SB 111.4 . . ?
C7S C8S H8SB 111.4 . . ?
H8SA C8S H8SB 109.3 . . ?
C6S C7S C8S 105(2) . . ?
C6S C7S H7SA 110.7 . . ?
C8S C7S H7SA 110.7 . . ?
C6S C7S H7SB 110.7 . . ?
C8S C7S H7SB 110.7 . . ?
H7SA C7S H7SB 108.8 . . ?
C7S C6S C5S 103(2) . . ?
C7S C6S H6SA 111.2 . . ?
C5S C6S H6SA 111.2 . . ?
C7S C6S H6SB 111.2 . . ?
C5S C6S H6SB 111.2 . . ?
H6SA C6S H6SB 109.1 . . ?
C8S' O2S' C5S' 111(2) . . ?
O2S' C5S' C6S' 107(2) . . ?
O2S' C5S' H5SC 110.3 . . ?
C6S' C5S' H5SC 110.3 . . ?
O2S' C5S' H5SD 110.3 . . ?
C6S' C5S' H5SD 110.3 . . ?
H5SC C5S' H5SD 108.6 . . ?
O2S' C8S' C7S' 98(2) . . ?
O2S' C8S' H8SC 112.1 . . ?
C7S' C8S' H8SC 112.1 . . ?
O2S' C8S' H8SD 112.1 . . ?
C7S' C8S' H8SD 112.1 . . ?
H8SC C8S' H8SD 109.8 . . ?
C8S' C7S' C6S' 107(2) . . ?
C8S' C7S' H7SC 110.4 . . ?
C6S' C7S' H7SC 110.4 . . ?
C8S' C7S' H7SD 110.4 . . ?
C6S' C7S' H7SD 110.4 . . ?
H7SC C7S' H7SD 108.6 . . ?
C7S' C6S' C5S' 100(2) . . ?
C7S' C6S' H6SC 111.8 . . ?
C5S' C6S' H6SC 111.8 . . ?
C7S' C6S' H6SD 111.8 . . ?
C5S' C6S' H6SD 111.8 . . ?
H6SC C6S' H6SD 109.5 . . ?

loop_
_geom_bond_atom_site_label_1
_geom_bond_atom_site_label_2
_geom_bond_distance
_geom_bond_site_symmetry_2
_geom_bond_publ_flag
K1 O7 2.57(2) . ?
K1 O8 2.672(15) . ?
K1 O7' 2.74(3) . ?
K1 O8' 2.747(16) . ?
K1 O1 2.777(5) . ?
K1 O3 2.782(4) . ?
K1 O5 2.787(5) . ?
K1 O2 2.792(5) . ?
K1 O4 2.804(5) . ?
K1 O6 2.808(5) . ?
K1 C33' 3.35(2) . ?
K1 C37 3.49(2) . ?
N1 C8 1.412(12) . ?
N1 C7 1.550(13) . ?
N1 C7' 1.553(13) . ?
N1 B1 1.570(13) . ?
O1 C29 1.405(9) . ?
O1 C18 1.426(9) . ?
O2 C19 1.413(9) . ?
O2 C20 1.434(9) . ?
O3 C22 1.419(9) . ?
O3 C21 1.438(10) . ?
O4 C24 1.404(10) . ?
O4 C23 1.430(8) . ?
O5 C26 1.413(8) . ?
O5 C25 1.414(8) . ?
O6 C28 1.420(9) . ?
O6 C27 1.421(10) . ?
O7 C30 1.425(10) . ?
O7 C33 1.427(10) . ?
O8 C34 1.424(10) . ?
O8 C37 1.441(10) . ?
O7' C30' 1.431(14) . ?
O7' C33' 1.439(14) . ?
O8' C34' 1.392(13) . ?
O8' C37' 1.451(13) . ?
B1 C12 1.599(9) . ?
B1 C1 1.607(10) . ?
B1 H1 1.10(6) . ?
C1 C6 1.372(12) . ?
C1 C2 1.383(12) . ?
C2 C3 1.392(14) . ?
C2 H2A 0.9500 . ?
C3 C4 1.317(18) . ?
C3 H3A 0.9500 . ?
C4 C5 1.349(17) . ?
C4 H4A 0.9500 . ?
C5 C6 1.458(13) . ?
C5 H5A 0.9500 . ?
C6 C7 1.552(12) . ?
C6 H6A 0.9500 . ?
C7 H7A 0.9900 . ?
C7 H7B 0.9900 . ?
C7' C17 1.563(12) . ?
C7' H7'A 0.9900 . ?
C7' H7'B 0.9900 . ?
C8 C11 1.526(12) . ?
C8 C10' 1.533(12) . ?
C8 C10 1.536(12) . ?
C8 C9' 1.542(14) . ?
C8 C9 1.543(14) . ?
C8 C11' 1.548(12) . ?
C9 H9A 0.9800 . ?
C9 H9B 0.9800 . ?
C9 H9C 0.9800 . ?
C10 H10A 0.9800 . ?
C10 H10B 0.9800 . ?
C10 H10C 0.9800 . ?
C11 H11A 0.9800 . ?
C11 H11B 0.9800 . ?
C11 H11C 0.9800 . ?
C9' H9'A 0.9800 . ?
C9' H9'B 0.9800 . ?
C9' H9'C 0.9800 . ?
C10' H10D 0.9800 . ?
C10' H10E 0.9800 . ?
C10' H10F 0.9800 . ?
C11' H11D 0.9800 . ?
C11' H11E 0.9800 . ?
C11' H11F 0.9800 . ?
C12 C13 1.375(12) . ?
C12 C17 1.386(12) . ?
C13 C14 1.401(13) . ?
C13 H13A 0.9500 . ?
C14 C15 1.312(17) . ?
C14 H14A 0.9500 . ?
C15 C16 1.353(16) . ?
C15 H15A 0.9500 . ?
C16 C17 1.461(13) . ?
C16 H16A 0.9500 . ?
C17 H17A 0.9500 . ?
C18 C19 1.509(12) . ?
C18 H18A 0.9900 . ?
C18 H18B 0.9900 . ?
C19 H19A 0.9900 . ?
C19 H19B 0.9900 . ?
C20 C21 1.479(12) . ?
C20 H20A 0.9900 . ?
C20 H20B 0.9900 . ?
C21 H21A 0.9900 . ?
C21 H21B 0.9900 . ?
C22 C23 1.514(11) . ?
C22 H22A 0.9900 . ?
C22 H22B 0.9900 . ?
C23 H23A 0.9900 . ?
C23 H23B 0.9900 . ?
C24 C25 1.490(10) . ?
C24 H24A 0.9900 . ?
C24 H24B 0.9900 . ?
C25 H25A 0.9900 . ?
C25 H25B 0.9900 . ?
C26 C27 1.493(10) . ?
C26 H26A 0.9900 . ?
C26 H26B 0.9900 . ?
C27 H27A 0.9900 . ?
C27 H27B 0.9900 . ?
C28 C29 1.491(11) . ?
C28 H28A 0.9900 . ?
C28 H28B 0.9900 . ?
C29 H29A 0.9900 . ?
C29 H29B 0.9900 . ?
C30 C31 1.531(10) . ?
C30 H30A 0.9900 . ?
C30 H30B 0.9900 . ?
C31 C32 1.547(10) . ?
C31 H31A 0.9900 . ?
C31 H31B 0.9900 . ?
C32 C33 1.547(10) . ?
C32 H32A 0.9900 . ?
C32 H32B 0.9900 . ?
C33 H33A 0.9900 . ?
C33 H33B 0.9900 . ?
C34 C35 1.543(10) . ?
C34 H34A 0.9900 . ?
C34 H34B 0.9900 . ?
C35 C36 1.527(10) . ?
C35 H35A 0.9900 . ?
C35 H35B 0.9900 . ?
C36 C37 1.528(10) . ?
C36 H36A 0.9900 . ?
C36 H36B 0.9900 . ?
C37 H37A 0.9900 . ?
C37 H37B 0.9900 . ?
C30' C31' 1.555(14) . ?
C30' H30C 0.9900 . ?
C30' H30D 0.9900 . ?
C31' C32' 1.528(14) . ?
C31' H31C 0.9900 . ?
C31' H31D 0.9900 . ?
C32' C33' 1.501(14) . ?
C32' H32C 0.9900 . ?
C32' H32D 0.9900 . ?
C33' H33C 0.9900 . ?
C33' H33D 0.9900 . ?
C34' C35' 1.522(14) . ?
C34' H34C 0.9900 . ?
C34' H34D 0.9900 . ?
C35' C36' 1.544(14) . ?
C35' H35C 0.9900 . ?
C35' H35D 0.9900 . ?
C36' C37' 1.539(14) . ?
C36' H36C 0.9900 . ?
C36' H36D 0.9900 . ?
C37' H37C 0.9900 . ?
C37' H37D 0.9900 . ?
O1S C1S 1.420(13) . ?
O1S C4S 1.431(13) . ?
C1S C2S 1.543(14) . ?
C1S H1SA 0.9900 . ?
C1S H1SB 0.9900 . ?
C2S C3S 1.533(14) . ?
C2S H2SA 0.9900 . ?
C2S H2SB 0.9900 . ?
C3S C4S 1.537(14) . ?
C3S H3SA 0.9900 . ?
C3S H3SB 0.9900 . ?
C4S H4SA 0.9900 . ?
C4S H4SB 0.9900 . ?
O1S' C1S' 1.424(13) . ?
O1S' C4S' 1.426(13) . ?
C1S' C2S' 1.531(14) . ?
C1S' H1SC 0.9900 . ?
C1S' H1SD 0.9900 . ?
C2S' C3S' 1.537(14) . ?
C2S' H2SC 0.9900 . ?
C2S' H2SD 0.9900 . ?
C3S' C4S' 1.531(14) . ?
C3S' H3SC 0.9900 . ?
C3S' H3SD 0.9900 . ?
C4S' H4SC 0.9900 . ?
C4S' H4SD 0.9900 . ?
O2S C5S 1.426(14) . ?
O2S C8S 1.440(14) . ?
C5S C6S 1.537(14) . ?
C5S H5SA 0.9900 . ?
C5S H5SB 0.9900 . ?
C8S C7S 1.537(14) . ?
C8S H8SA 0.9900 . ?
C8S H8SB 0.9900 . ?
C7S C6S 1.535(14) . ?
C7S H7SA 0.9900 . ?
C7S H7SB 0.9900 . ?
C6S H6SA 0.9900 . ?
C6S H6SB 0.9900 . ?
O2S' C8S' 1.416(14) . ?
O2S' C5S' 1.433(14) . ?
C5S' C6S' 1.540(14) . ?
C5S' H5SC 0.9900 . ?
C5S' H5SD 0.9900 . ?
C8S' C7S' 1.532(14) . ?
C8S' H8SC 0.9900 . ?
C8S' H8SD 0.9900 . ?
C7S' C6S' 1.537(14) . ?
C7S' H7SC 0.9900 . ?
C7S' H7SD 0.9900 . ?
C6S' H6SC 0.9900 . ?
C6S' H6SD 0.9900 . ?
